data_8105653
loop_
_publ_author_name
'Zhang, Yang'
'Cui, Yong-Fan'
'An, Xiao-Xin'
'Li, Peng-Peng'
'Dong, Wen-Kui'

_publ_section_title
;
 Crystal structure of
 1-(4-{2,5-dichloro-3-hydroxy-4-[4-(1-methoxyimino-ethyl)-phenylamino]-6-methyl-phenylamino}-phenyl)-ethanone
 O-methyl-oxime, C24H22Cl2N4O4
;
_journal_issue 3
_journal_name_full 'Zeitschrift f\"ur Kristallographie - New Crystal Structures'
_journal_page_first 383
_journal_page_last 385
_journal_paper_doi 10.1515/ncrs-2017-0428
_journal_volume 234
_journal_year 2019
_chemical_formula_moiety 'C24 H22 Cl2 N4 O4'
_chemical_formula_sum 'C24 H22 Cl2 N4 O4'
_chemical_formula_weight 501.35
_space_group_crystal_system triclinic
_space_group_IT_number 2
_space_group_name_Hall '-P 1'
_space_group_name_H-M_alt 'P -1'
_atom_sites_solution_hydrogens mixed
_atom_sites_solution_primary direct
_cell_angle_alpha 104.131(2)
_cell_angle_beta 99.242(2)
_cell_angle_gamma 91.106(2)
_cell_formula_units_Z 3
_cell_length_a 9.7533(6)
_cell_length_b 10.2969(8)
_cell_length_c 17.9128(12)
_cell_measurement_reflns_used 4433
_cell_measurement_temperature 153(2)
_cell_measurement_theta_max 27.56
_cell_measurement_theta_min 2.25
_cell_volume 1718.7(2)
_computing_cell_refinement 'Bruker SAINT'
_computing_data_collection 'Bruker APEX2'
_computing_data_reduction 'Bruker SAINT'
_computing_molecular_graphics 'Olex2 (Dolomanov et al., 2009)'
_computing_publication_material 'Olex2 (Dolomanov et al., 2009)'
_computing_structure_refinement 'ShelXL (Sheldrick, 2008)'
_computing_structure_solution 'ShelXS-1997 (Sheldrick, 2008)'
_diffrn_ambient_temperature 153.15
_diffrn_measured_fraction_theta_full 0.995
_diffrn_measured_fraction_theta_max 0.995
_diffrn_measurement_device_type 'Bruker APEX-II CCD'
_diffrn_measurement_method '\f and \w scans'
_diffrn_radiation_type MoK\a
_diffrn_radiation_wavelength 0.71073
_diffrn_reflns_av_R_equivalents 0.0542
_diffrn_reflns_av_unetI/netI 0.0827
_diffrn_reflns_Laue_measured_fraction_full 0.995
_diffrn_reflns_Laue_measured_fraction_max 0.995
_diffrn_reflns_limit_h_max 11
_diffrn_reflns_limit_h_min -11
_diffrn_reflns_limit_k_max 10
_diffrn_reflns_limit_k_min -12
_diffrn_reflns_limit_l_max 21
_diffrn_reflns_limit_l_min -16
_diffrn_reflns_number 12510
_diffrn_reflns_point_group_measured_fraction_full 0.995
_diffrn_reflns_point_group_measured_fraction_max 0.995
_diffrn_reflns_theta_full 25.009
_diffrn_reflns_theta_max 25.009
_diffrn_reflns_theta_min 2.119
_exptl_absorpt_coefficient_mu 0.324
_exptl_crystal_density_diffrn 1.453
_exptl_crystal_description
;
;
_exptl_crystal_F_000 780
_exptl_crystal_size_max 0.22
_exptl_crystal_size_mid 0.19
_exptl_crystal_size_min 0.18
_refine_diff_density_max 0.314
_refine_diff_density_min -0.398
_refine_diff_density_rms 0.067
_refine_ls_extinction_coef .
_refine_ls_extinction_method none
_refine_ls_goodness_of_fit_ref 1.028
_refine_ls_hydrogen_treatment constr
_refine_ls_matrix_type full
_refine_ls_number_parameters 466
_refine_ls_number_reflns 6026
_refine_ls_number_restraints 0
_refine_ls_restrained_S_all 1.028
_refine_ls_R_factor_all 0.0781
_refine_ls_R_factor_gt 0.0502
_refine_ls_shift/su_max 0.001
_refine_ls_shift/su_mean 0.000
_refine_ls_structure_factor_coef Fsqd
_refine_ls_weighting_details 'w=1/[\s^2^(Fo^2^)+(0.0474P)^2^+0.6874P] where P=(Fo^2^+2Fc^2^)/3'
_refine_ls_weighting_scheme calc
_refine_ls_wR_factor_gt 0.1125
_refine_ls_wR_factor_ref 0.1256
_reflns_Friedel_coverage 0.000
_reflns_Friedel_fraction_full .
_reflns_Friedel_fraction_max .
_reflns_number_gt 4458
_reflns_number_total 6026
_reflns_threshold_expression 'I > 2\s(I)'
_cod_data_source_file suppl_ncrs-2017-0428_suppl.cif
_cod_data_source_block 2
_cod_database_code 8105653
_shelx_space_group_comment
;
The symmetry employed for this shelxl refinement is uniquely defined
by the following loop, which should always be used as a source of
symmetry information in preference to the above space-group names.
They are only intended as comments.
;
_shelx_estimated_absorpt_t_max 0.944
_shelx_estimated_absorpt_t_min 0.932
_olex2_refinement_description
;
1. Fixed Uiso
 At 1.2 times of:
  All C(H) groups, All N(H) groups
 At 1.5 times of:
  All C(H,H,H) groups
2.a Riding coordinates:
 N2(H2), N3(H3), N6(H6A)
2.b Aromatic/amide H refined with riding coordinates:
 C5(H5), C6(H6), C8(H8), C9(H9), C17(H17), C18(H18), C20(H20), C21(H21),
 C29(H29), C30(H30), C32(H32), C33(H33)
2.c Idealised Me refined as rotating group:
 C1(H1A,H1B,H1C), C2(H2A,H2B,H2C), C23(H23A,H23B,H23C), C24(H24A,H24B,H24C),
 C25(H25A,H25B,H25C), C26(H26A,H26B,H26C)
;

loop_
_space_group_symop_operation_xyz
'x, y, z'
'-x, -y, -z'

loop_
_atom_site_label
_atom_site_type_symbol
_atom_site_fract_x
_atom_site_fract_y
_atom_site_fract_z
_atom_site_U_iso_or_equiv
_atom_site_adp_type
_atom_site_occupancy
_atom_site_site_symmetry_order
_atom_site_calc_flag
_atom_site_refinement_flags_posn
_atom_site_refinement_flags_adp
_atom_site_refinement_flags_occupancy
_atom_site_disorder_assembly
_atom_site_disorder_group
C1 C 0.9226(3) 0.6366(4) -0.09075(16) 0.0334(8) Uani 1 1 d . . . . .
H1A H 0.875191 0.554557 -0.086531 0.050 Uiso 1 1 calc GR . . . .
H1B H 0.948127 0.622338 -0.142743 0.050 Uiso 1 1 calc GR . . . .
H1C H 0.860187 0.710406 -0.082808 0.050 Uiso 1 1 calc GR . . . .
C2 C 1.2559(3) 0.7379(4) 0.08372(18) 0.0356(9) Uani 1 1 d . . . . .
H2A H 1.274045 0.669007 0.038511 0.053 Uiso 1 1 calc GR . . . .
H2B H 1.321535 0.732433 0.130245 0.053 Uiso 1 1 calc GR . . . .
H2C H 1.267474 0.826784 0.074071 0.053 Uiso 1 1 calc GR . . . .
C3 C 1.1096(3) 0.7154(3) 0.09649(16) 0.0258(7) Uani 1 1 d . . . . .
C4 C 1.0764(3) 0.7331(3) 0.17627(16) 0.0223(7) Uani 1 1 d . . . . .
C5 C 1.1651(3) 0.8060(3) 0.24277(16) 0.0240(7) Uani 1 1 d . . . . .
H5 H 1.251131 0.844564 0.237488 0.029 Uiso 1 1 calc R . . . .
C6 C 1.1305(3) 0.8235(3) 0.31655(16) 0.0231(7) Uani 1 1 d . . . . .
H6 H 1.192561 0.873705 0.361123 0.028 Uiso 1 1 calc R . . . .
C7 C 1.0055(3) 0.7679(3) 0.32530(15) 0.0207(7) Uani 1 1 d . . . . .
C8 C 0.9141(3) 0.6957(3) 0.25981(15) 0.0235(7) Uani 1 1 d . . . . .
H8 H 0.827227 0.659393 0.265471 0.028 Uiso 1 1 calc R . . . .
C9 C 0.9499(3) 0.6768(3) 0.18667(16) 0.0243(7) Uani 1 1 d . . . . .
H9 H 0.888271 0.624985 0.142443 0.029 Uiso 1 1 calc R . . . .
C10 C 0.9044(2) 0.7162(3) 0.43643(15) 0.0184(7) Uani 1 1 d . . . . .
C11 C 0.8863(3) 0.5807(3) 0.41956(14) 0.0182(7) Uani 1 1 d . . . . .
C12 C 0.8189(2) 0.5140(3) 0.46672(14) 0.0177(7) Uani 1 1 d . . . . .
C13 C 0.7605(2) 0.6008(3) 0.53560(14) 0.0172(7) Uani 1 1 d . . . . .
C14 C 0.7814(3) 0.7362(3) 0.55316(14) 0.0191(7) Uani 1 1 d . . . . .
C15 C 0.8520(3) 0.8030(3) 0.50771(15) 0.0187(7) Uani 1 1 d . . . . .
C16 C 0.6308(3) 0.5500(3) 0.63828(14) 0.0193(7) Uani 1 1 d . . . . .
C17 C 0.5071(3) 0.6132(3) 0.63763(15) 0.0231(7) Uani 1 1 d . . . . .
H17 H 0.471161 0.649435 0.595045 0.028 Uiso 1 1 calc R . . . .
C18 C 0.4358(3) 0.6233(3) 0.69979(15) 0.0233(7) Uani 1 1 d . . . . .
H18 H 0.351433 0.667883 0.699759 0.028 Uiso 1 1 calc R . . . .
C19 C 0.4860(3) 0.5690(3) 0.76216(15) 0.0191(7) Uani 1 1 d . . . . .
C20 C 0.6128(3) 0.5075(3) 0.76189(15) 0.0226(7) Uani 1 1 d . . . . .
H20 H 0.650001 0.471965 0.804570 0.027 Uiso 1 1 calc R . . . .
C21 C 0.6839(3) 0.4977(3) 0.70069(15) 0.0226(7) Uani 1 1 d . . . . .
H21 H 0.769521 0.455207 0.701076 0.027 Uiso 1 1 calc R . . . .
C22 C 0.4038(3) 0.5686(3) 0.82557(15) 0.0216(7) Uani 1 1 d . . . . .
C23 C 0.3003(3) 0.6722(3) 0.84492(17) 0.0293(8) Uani 1 1 d . . . . .
H23A H 0.208682 0.638923 0.813954 0.044 Uiso 1 1 calc GR . . . .
H23B H 0.329767 0.755155 0.832819 0.044 Uiso 1 1 calc GR . . . .
H23C H 0.294967 0.690109 0.900648 0.044 Uiso 1 1 calc GR . . . .
C24 C 0.3689(3) 0.3641(4) 0.94853(17) 0.0319(8) Uani 1 1 d . . . . .
H24A H 0.348379 0.283636 0.905129 0.048 Uiso 1 1 calc GR . . . .
H24B H 0.306763 0.362516 0.986234 0.048 Uiso 1 1 calc GR . . . .
H24C H 0.465789 0.366168 0.974293 0.048 Uiso 1 1 calc GR . . . .
C25 C 0.3688(3) 1.1147(4) 1.07707(17) 0.0416(10) Uani 1 1 d . . . . .
H25A H 0.448059 1.059969 1.066985 0.062 Uiso 1 1 calc GR . . . .
H25B H 0.347456 1.114122 1.128618 0.062 Uiso 1 1 calc GR . . . .
H25C H 0.392011 1.207064 1.075731 0.062 Uiso 1 1 calc GR . . . .
C26 C 0.0439(3) 0.9735(4) 0.90089(17) 0.0357(9) Uani 1 1 d . . . . .
H26A H 0.042953 0.887891 0.915578 0.054 Uiso 1 1 calc GR . . . .
H26B H -0.021952 0.965820 0.852336 0.054 Uiso 1 1 calc GR . . . .
H26C H 0.016954 1.044115 0.942563 0.054 Uiso 1 1 calc GR . . . .
C27 C 0.1868(3) 1.0081(3) 0.88899(16) 0.0227(7) Uani 1 1 d . . . . .
C28 C 0.2208(3) 0.9884(3) 0.80905(15) 0.0207(7) Uani 1 1 d . . . . .
C29 C 0.3555(3) 1.0190(3) 0.79785(15) 0.0231(7) Uani 1 1 d . . . . .
H29 H 0.424280 1.058605 0.841979 0.028 Uiso 1 1 calc R . . . .
C30 C 0.3905(3) 0.9931(3) 0.72431(15) 0.0232(7) Uani 1 1 d . . . . .
H30 H 0.483121 1.011943 0.718152 0.028 Uiso 1 1 calc R . . . .
C31 C 0.2891(3) 0.9388(3) 0.65889(15) 0.0188(7) Uani 1 1 d . . . . .
C32 C 0.1558(3) 0.9086(3) 0.66880(16) 0.0241(7) Uani 1 1 d . . . . .
H32 H 0.086719 0.870894 0.624465 0.029 Uiso 1 1 calc R . . . .
C33 C 0.1221(3) 0.9329(3) 0.74269(16) 0.0250(7) Uani 1 1 d . . . . .
H33 H 0.029889 0.911459 0.748493 0.030 Uiso 1 1 calc R . . . .
C34 C 0.4089(2) 0.9628(3) 0.54848(14) 0.0171(6) Uani 1 1 d . . . . .
C35 C 0.4628(3) 1.0916(3) 0.56785(14) 0.0180(7) Uani 1 1 d . . . . .
C36 C 0.5565(3) 1.1362(3) 0.52339(15) 0.0191(7) Uani 1 1 d . . . . .
Cl1 Cl 0.95924(7) 0.47285(8) 0.34796(4) 0.0248(2) Uani 1 1 d . . . . .
Cl2 Cl 0.73343(7) 0.84068(8) 0.63576(4) 0.0280(2) Uani 1 1 d . . . . .
Cl3 Cl 0.41796(7) 1.21767(8) 0.64184(4) 0.0249(2) Uani 1 1 d . . . . .
N1 N 1.0046(2) 0.6831(3) 0.04080(13) 0.0269(6) Uani 1 1 d . . . . .
N2 N 0.9699(2) 0.7948(3) 0.40139(12) 0.0210(6) Uani 1 1 d . . . . .
H2 H 0.997187 0.881894 0.427734 0.025 Uiso 1 1 d R . . . .
N3 N 0.6995(2) 0.5220(3) 0.57156(12) 0.0209(6) Uani 1 1 d . . . . .
H3 H 0.710238 0.427785 0.550777 0.025 Uiso 1 1 d R . . . .
N4 N 0.4285(2) 0.4735(3) 0.85967(13) 0.0236(6) Uani 1 1 d . . . . .
N5 N 0.2898(2) 1.0499(3) 0.94496(13) 0.0273(6) Uani 1 1 d . . . . .
N6 N 0.3218(2) 0.9024(3) 0.58275(12) 0.0202(6) Uani 1 1 d . . . . .
H6A H 0.284303 0.813714 0.551390 0.024 Uiso 1 1 d R . . . .
O1 O 1.0455(2) 0.6696(2) -0.03253(11) 0.0325(6) Uani 1 1 d . . . . .
O2 O 0.80947(18) 0.3916(2) 0.45660(10) 0.0233(5) Uani 1 1 d . . . . .
O3 O 0.87680(19) 0.9247(2) 0.52330(10) 0.0239(5) Uani 1 1 d . . . . .
O4 O 0.34815(19) 0.4814(2) 0.91914(10) 0.0266(5) Uani 1 1 d . . . . .
O5 O 0.2499(2) 1.0606(2) 1.01833(10) 0.0333(6) Uani 1 1 d . . . . .
O6 O 0.6075(2) 1.2503(2) 0.53938(11) 0.0307(5) Uani 1 1 d . . . . .

loop_
_atom_site_aniso_label
_atom_site_aniso_U_11
_atom_site_aniso_U_22
_atom_site_aniso_U_33
_atom_site_aniso_U_23
_atom_site_aniso_U_13
_atom_site_aniso_U_12
C1 0.0407(18) 0.035(2) 0.0255(16) 0.0104(15) 0.0050(14) 0.0084(16)
C2 0.0338(17) 0.049(3) 0.0332(17) 0.0209(17) 0.0160(14) 0.0092(16)
C3 0.0314(16) 0.025(2) 0.0276(16) 0.0145(14) 0.0116(13) 0.0101(14)
C4 0.0238(14) 0.023(2) 0.0253(15) 0.0134(14) 0.0073(12) 0.0062(13)
C5 0.0226(14) 0.024(2) 0.0312(16) 0.0131(14) 0.0119(12) 0.0016(13)
C6 0.0234(14) 0.023(2) 0.0247(15) 0.0096(13) 0.0052(12) 0.0006(13)
C7 0.0240(14) 0.020(2) 0.0223(14) 0.0111(13) 0.0077(12) 0.0053(13)
C8 0.0190(13) 0.029(2) 0.0266(15) 0.0124(14) 0.0071(12) 0.0011(13)
C9 0.0240(14) 0.027(2) 0.0241(15) 0.0122(14) 0.0021(12) 0.0028(13)
C10 0.0134(12) 0.025(2) 0.0186(13) 0.0107(13) 0.0013(11) -0.0010(12)
C11 0.0172(13) 0.022(2) 0.0160(13) 0.0062(12) 0.0024(11) 0.0030(12)
C12 0.0136(12) 0.023(2) 0.0165(13) 0.0065(13) -0.0006(10) 0.0002(12)
C13 0.0119(12) 0.024(2) 0.0171(13) 0.0087(12) 0.0012(10) 0.0010(12)
C14 0.0205(13) 0.022(2) 0.0158(13) 0.0065(13) 0.0037(11) 0.0012(12)
C15 0.0157(13) 0.023(2) 0.0173(14) 0.0076(13) -0.0021(11) -0.0003(13)
C16 0.0238(14) 0.020(2) 0.0166(13) 0.0068(12) 0.0059(11) -0.0029(12)
C17 0.0228(14) 0.028(2) 0.0218(14) 0.0143(13) 0.0016(11) -0.0013(13)
C18 0.0208(13) 0.025(2) 0.0253(15) 0.0090(13) 0.0047(12) 0.0049(13)
C19 0.0195(13) 0.019(2) 0.0195(14) 0.0066(12) 0.0037(11) -0.0024(12)
C20 0.0239(14) 0.027(2) 0.0208(14) 0.0136(13) 0.0035(12) 0.0045(13)
C21 0.0197(13) 0.024(2) 0.0267(15) 0.0096(13) 0.0066(12) 0.0069(13)
C22 0.0215(14) 0.024(2) 0.0188(14) 0.0061(13) 0.0024(11) -0.0007(13)
C23 0.0342(16) 0.028(2) 0.0317(16) 0.0134(15) 0.0138(13) 0.0105(15)
C24 0.0321(16) 0.039(3) 0.0346(17) 0.0248(16) 0.0102(14) 0.0053(15)
C25 0.051(2) 0.052(3) 0.0223(16) 0.0118(16) 0.0025(15) 0.0140(19)
C26 0.0413(18) 0.042(3) 0.0300(17) 0.0142(16) 0.0172(14) -0.0002(17)
C27 0.0302(15) 0.020(2) 0.0239(15) 0.0125(13) 0.0103(13) 0.0073(13)
C28 0.0276(14) 0.018(2) 0.0204(14) 0.0100(13) 0.0055(12) 0.0075(13)
C29 0.0260(14) 0.026(2) 0.0186(14) 0.0096(13) 0.0006(12) 0.0011(13)
C30 0.0209(14) 0.028(2) 0.0252(15) 0.0126(14) 0.0069(12) 0.0037(13)
C31 0.0232(14) 0.019(2) 0.0183(13) 0.0110(12) 0.0060(11) 0.0048(12)
C32 0.0223(14) 0.029(2) 0.0229(14) 0.0099(14) 0.0028(12) 0.0023(13)
C33 0.0201(14) 0.033(2) 0.0255(15) 0.0118(14) 0.0083(12) 0.0040(13)
C34 0.0164(12) 0.021(2) 0.0169(13) 0.0106(12) 0.0024(11) 0.0023(12)
C35 0.0210(13) 0.021(2) 0.0147(13) 0.0073(12) 0.0050(11) 0.0040(13)
C36 0.0205(13) 0.020(2) 0.0183(14) 0.0079(13) 0.0020(11) 0.0028(13)
Cl1 0.0262(4) 0.0276(5) 0.0253(4) 0.0106(3) 0.0110(3) 0.0065(3)
Cl2 0.0371(4) 0.0245(5) 0.0244(4) 0.0044(3) 0.0147(3) -0.0016(3)
Cl3 0.0316(4) 0.0225(5) 0.0231(4) 0.0056(3) 0.0115(3) 0.0045(3)
N1 0.0360(14) 0.0296(19) 0.0214(12) 0.0121(11) 0.0136(11) 0.0076(12)
N2 0.0255(12) 0.0185(17) 0.0212(12) 0.0075(11) 0.0069(10) -0.0022(11)
N3 0.0269(12) 0.0165(17) 0.0221(12) 0.0073(11) 0.0091(10) -0.0003(11)
N4 0.0238(12) 0.0302(19) 0.0217(12) 0.0118(11) 0.0096(10) 0.0016(11)
N5 0.0360(14) 0.0306(19) 0.0215(12) 0.0128(12) 0.0123(11) 0.0084(12)
N6 0.0248(12) 0.0208(17) 0.0171(11) 0.0069(10) 0.0067(9) -0.0008(11)
O1 0.0379(12) 0.0437(17) 0.0217(10) 0.0136(10) 0.0128(9) 0.0099(11)
O2 0.0262(10) 0.0203(16) 0.0257(10) 0.0089(9) 0.0065(8) 0.0013(9)
O3 0.0285(10) 0.0215(16) 0.0234(10) 0.0077(9) 0.0073(8) -0.0027(10)
O4 0.0295(10) 0.0324(16) 0.0259(11) 0.0159(10) 0.0141(9) 0.0064(10)
O5 0.0438(12) 0.0423(17) 0.0176(10) 0.0107(10) 0.0105(9) 0.0074(11)
O6 0.0429(12) 0.0211(16) 0.0291(11) 0.0031(10) 0.0154(9) -0.0078(11)

loop_
_atom_type_symbol
_atom_type_description
_atom_type_scat_dispersion_real
_atom_type_scat_dispersion_imag
_atom_type_scat_source
C C 0.0033 0.0016 'International Tables Vol C Tables 4.2.6.8 and 6.1.1.4'
H H 0.0000 0.0000 'International Tables Vol C Tables 4.2.6.8 and 6.1.1.4'
Cl Cl 0.1484 0.1585 'International Tables Vol C Tables 4.2.6.8 and 6.1.1.4'
N N 0.0061 0.0033 'International Tables Vol C Tables 4.2.6.8 and 6.1.1.4'
O O 0.0106 0.0060 'International Tables Vol C Tables 4.2.6.8 and 6.1.1.4'

loop_
_geom_angle_atom_site_label_1
_geom_angle_atom_site_label_2
_geom_angle_atom_site_label_3
_geom_angle
_geom_angle_site_symmetry_1
_geom_angle_site_symmetry_3
H1A C1 H1B 109.5 . .
H1A C1 H1C 109.5 . .
H1B C1 H1C 109.5 . .
O1 C1 H1A 109.5 . .
O1 C1 H1B 109.5 . .
O1 C1 H1C 109.5 . .
H2A C2 H2B 109.5 . .
H2A C2 H2C 109.5 . .
H2B C2 H2C 109.5 . .
C3 C2 H2A 109.5 . .
C3 C2 H2B 109.5 . .
C3 C2 H2C 109.5 . .
C4 C3 C2 121.3(3) . .
N1 C3 C2 123.5(3) . .
N1 C3 C4 115.2(2) . .
C5 C4 C3 122.5(3) . .
C5 C4 C9 117.5(2) . .
C9 C4 C3 120.0(3) . .
C4 C5 H5 119.3 . .
C6 C5 C4 121.4(3) . .
C6 C5 H5 119.3 . .
C5 C6 H6 120.0 . .
C7 C6 C5 120.0(3) . .
C7 C6 H6 120.0 . .
C6 C7 C8 119.8(2) . .
C6 C7 N2 118.3(2) . .
C8 C7 N2 121.7(2) . .
C7 C8 H8 120.0 . .
C9 C8 C7 119.9(3) . .
C9 C8 H8 120.0 . .
C4 C9 H9 119.4 . .
C8 C9 C4 121.3(3) . .
C8 C9 H9 119.4 . .
C11 C10 C15 120.0(2) . .
N2 C10 C11 130.0(3) . .
N2 C10 C15 109.9(3) . .
C10 C11 C12 121.9(3) . .
C10 C11 Cl1 123.8(2) . .
C12 C11 Cl1 113.9(2) . .
C11 C12 C13 118.1(3) . .
O2 C12 C11 123.7(3) . .
O2 C12 C13 118.2(2) . .
C14 C13 C12 119.7(2) . .
N3 C13 C12 109.6(3) . .
N3 C13 C14 130.6(3) . .
C13 C14 C15 122.4(3) . .
C13 C14 Cl2 122.5(2) . .
C15 C14 Cl2 115.0(2) . .
C14 C15 C10 117.8(3) . .
O3 C15 C10 118.0(2) . .
O3 C15 C14 124.2(3) . .
C17 C16 C21 120.4(2) . .
C17 C16 N3 121.6(2) . .
C21 C16 N3 117.6(2) . .
C16 C17 H17 120.3 . .
C16 C17 C18 119.4(3) . .
C18 C17 H17 120.3 . .
C17 C18 H18 119.5 . .
C17 C18 C19 121.0(3) . .
C19 C18 H18 119.5 . .
C18 C19 C20 118.3(2) . .
C18 C19 C22 121.3(2) . .
C20 C19 C22 120.3(2) . .
C19 C20 H20 119.6 . .
C21 C20 C19 120.8(3) . .
C21 C20 H20 119.6 . .
C16 C21 H21 120.0 . .
C20 C21 C16 120.0(2) . .
C20 C21 H21 120.0 . .
C19 C22 C23 120.9(3) . .
N4 C22 C19 114.6(3) . .
N4 C22 C23 124.5(3) . .
C22 C23 H23A 109.5 . .
C22 C23 H23B 109.5 . .
C22 C23 H23C 109.5 . .
H23A C23 H23B 109.5 . .
H23A C23 H23C 109.5 . .
H23B C23 H23C 109.5 . .
H24A C24 H24B 109.5 . .
H24A C24 H24C 109.5 . .
H24B C24 H24C 109.5 . .
O4 C24 H24A 109.5 . .
O4 C24 H24B 109.5 . .
O4 C24 H24C 109.5 . .
H25A C25 H25B 109.5 . .
H25A C25 H25C 109.5 . .
H25B C25 H25C 109.5 . .
O5 C25 H25A 109.5 . .
O5 C25 H25B 109.5 . .
O5 C25 H25C 109.5 . .
H26A C26 H26B 109.5 . .
H26A C26 H26C 109.5 . .
H26B C26 H26C 109.5 . .
C27 C26 H26A 109.5 . .
C27 C26 H26B 109.5 . .
C27 C26 H26C 109.5 . .
C28 C27 C26 121.0(3) . .
N5 C27 C26 123.8(2) . .
N5 C27 C28 115.1(2) . .
C29 C28 C27 121.0(2) . .
C33 C28 C27 121.4(3) . .
C33 C28 C29 117.5(2) . .
C28 C29 H29 119.2 . .
C30 C29 C28 121.5(3) . .
C30 C29 H29 119.2 . .
C29 C30 H30 120.1 . .
C29 C30 C31 119.7(2) . .
C31 C30 H30 120.1 . .
C30 C31 N6 121.8(2) . .
C32 C31 C30 119.5(2) . .
C32 C31 N6 118.4(2) . .
C31 C32 H32 119.8 . .
C33 C32 C31 120.4(3) . .
C33 C32 H32 119.8 . .
C28 C33 H33 119.3 . .
C32 C33 C28 121.3(3) . .
C32 C33 H33 119.3 . .
C35 C34 C36 119.7(2) . 2_676
N6 C34 C35 130.1(3) . .
N6 C34 C36 110.1(3) . 2_676
C34 C35 C36 121.4(3) . .
C34 C35 Cl3 124.2(2) . .
C36 C35 Cl3 114.2(2) . .
C35 C36 C34 118.8(3) . 2_676
O6 C36 C34 118.0(2) . 2_676
O6 C36 C35 123.2(3) . .
C3 N1 O1 111.2(2) . .
C7 N2 H2 109.8 . .
C10 N2 C7 130.8(3) . .
C10 N2 H2 119.4 . .
C13 N3 C16 132.7(3) . .
C13 N3 H3 113.2 . .
C16 N3 H3 113.8 . .
C22 N4 O4 110.9(2) . .
C27 N5 O5 111.4(2) . .
C31 N6 H6A 115.2 . .
C34 N6 C31 130.8(3) . .
C34 N6 H6A 113.5 . .
N1 O1 C1 107.5(2) . .
N4 O4 C24 107.9(2) . .
N5 O5 C25 107.5(2) . .

loop_
_geom_bond_atom_site_label_1
_geom_bond_atom_site_label_2
_geom_bond_distance
_geom_bond_site_symmetry_2
C1 H1A 0.9800 .
C1 H1B 0.9800 .
C1 H1C 0.9800 .
C1 O1 1.432(3) .
C2 H2A 0.9800 .
C2 H2B 0.9800 .
C2 H2C 0.9800 .
C2 C3 1.504(4) .
C3 C4 1.484(4) .
C3 N1 1.284(4) .
C4 C5 1.392(4) .
C4 C9 1.411(4) .
C5 H5 0.9500 .
C5 C6 1.386(4) .
C6 H6 0.9500 .
C6 C7 1.384(4) .
C7 C8 1.391(4) .
C7 N2 1.423(3) .
C8 H8 0.9500 .
C8 C9 1.379(4) .
C9 H9 0.9500 .
C10 C11 1.355(4) .
C10 C15 1.536(4) .
C10 N2 1.348(4) .
C11 C12 1.436(4) .
C11 Cl1 1.736(3) .
C12 C13 1.534(4) .
C12 O2 1.228(4) .
C13 C14 1.355(4) .
C13 N3 1.337(4) .
C14 C15 1.430(4) .
C14 Cl2 1.741(3) .
C15 O3 1.225(4) .
C16 C17 1.381(4) .
C16 C21 1.388(4) .
C16 N3 1.434(3) .
C17 H17 0.9500 .
C17 C18 1.389(4) .
C18 H18 0.9500 .
C18 C19 1.393(4) .
C19 C20 1.400(4) .
C19 C22 1.493(4) .
C20 H20 0.9500 .
C20 C21 1.374(4) .
C21 H21 0.9500 .
C22 C23 1.499(4) .
C22 N4 1.282(4) .
C23 H23A 0.9800 .
C23 H23B 0.9800 .
C23 H23C 0.9800 .
C24 H24A 0.9800 .
C24 H24B 0.9800 .
C24 H24C 0.9800 .
C24 O4 1.436(4) .
C25 H25A 0.9800 .
C25 H25B 0.9800 .
C25 H25C 0.9800 .
C25 O5 1.435(4) .
C26 H26A 0.9800 .
C26 H26B 0.9800 .
C26 H26C 0.9800 .
C26 C27 1.493(4) .
C27 C28 1.488(4) .
C27 N5 1.284(4) .
C28 C29 1.402(4) .
C28 C33 1.395(4) .
C29 H29 0.9500 .
C29 C30 1.378(4) .
C30 H30 0.9500 .
C30 C31 1.396(4) .
C31 C32 1.380(4) .
C31 N6 1.413(3) .
C32 H32 0.9500 .
C32 C33 1.379(4) .
C33 H33 0.9500 .
C34 C35 1.358(4) .
C34 C36 1.524(4) 2_676
C34 N6 1.349(3) .
C35 C36 1.441(4) .
C35 Cl3 1.732(3) .
C36 O6 1.215(4) .
N1 O1 1.409(3) .
N2 H2 0.9170 .
N3 H3 0.9644 .
N4 O4 1.409(3) .
N5 O5 1.409(3) .
N6 H6A 0.9763 .
